data_7241799
loop_
_publ_author_name
'Chahine, Ali Y.'
'Turner, David R.'
'Batten, Stuart R.'

_publ_section_title
;
 Crystal engineering of coordination polymers using flexible
 tetracarboxylate linkers with embedded cyclohexyldiamine cores
;
_journal_issue 3
_journal_name_full CrystEngComm
_journal_page_first 569
_journal_page_last 590
_journal_paper_doi 10.1039/D0CE01620A
_journal_volume 23
_journal_year 2021
_chemical_formula_moiety 'C46 H46 N2 O8'
_chemical_formula_sum 'C46 H46 N2 O8'
_chemical_formula_weight 754.85
_space_group_crystal_system triclinic
_space_group_IT_number 2
_space_group_name_Hall '-P 1'
_space_group_name_H-M_alt 'P -1'
_atom_sites_solution_hydrogens mixed
_audit_creation_date 2019-07-21
_audit_creation_method
;
Olex2 1.2
(compiled 2018.05.29 svn.r3508 for OlexSys, GUI svn.r5506)
;
_audit_update_record
;
2020-11-06 deposited with the CCDC.	2020-11-26 downloaded from the CCDC.
;
_cell_angle_alpha 97.309(2)
_cell_angle_beta 100.270(2)
_cell_angle_gamma 113.335(3)
_cell_formula_units_Z 1
_cell_length_a 7.6700(2)
_cell_length_b 8.6982(3)
_cell_length_c 16.1026(3)
_cell_measurement_reflns_used 4038
_cell_measurement_temperature 123(2)
_cell_measurement_theta_max 76.6956
_cell_measurement_theta_min 5.6773
_cell_volume 947.06(5)
_computing_molecular_graphics 'Olex2 (Dolomanov et al., 2009)'
_computing_publication_material 'Olex2 (Dolomanov et al., 2009)'
_computing_structure_refinement 'ShelXL (Sheldrick, 2015)'
_diffrn_ambient_temperature 123(2)
_diffrn_measured_fraction_theta_full 0.997
_diffrn_measured_fraction_theta_max 0.956
_diffrn_measurement_device_type 'XtaLAB Synergy, Dualflex, HyPix'
_diffrn_measurement_method '\w scans'
_diffrn_radiation_type CuK\a
_diffrn_radiation_wavelength 1.54184
_diffrn_reflns_av_R_equivalents 0.0435
_diffrn_reflns_av_unetI/netI 0.0536
_diffrn_reflns_Laue_measured_fraction_full 0.997
_diffrn_reflns_Laue_measured_fraction_max 0.956
_diffrn_reflns_limit_h_max 9
_diffrn_reflns_limit_h_min -9
_diffrn_reflns_limit_k_max 10
_diffrn_reflns_limit_k_min -8
_diffrn_reflns_limit_l_max 20
_diffrn_reflns_limit_l_min -18
_diffrn_reflns_number 10604
_diffrn_reflns_point_group_measured_fraction_full 0.997
_diffrn_reflns_point_group_measured_fraction_max 0.956
_diffrn_reflns_theta_full 67.684
_diffrn_reflns_theta_max 76.696
_diffrn_reflns_theta_min 5.677
_exptl_absorpt_coefficient_mu 0.733
_exptl_absorpt_correction_type multi-scan
_exptl_absorpt_process_details
;
CrysAlisPro 1.171.40.53 (Rigaku Oxford Diffraction, 2019)
Empirical absorption correction using spherical harmonics,
 implemented in SCALE3 ABSPACK scaling algorithm.
;
_exptl_crystal_colour colourless
_exptl_crystal_density_diffrn 1.324
_exptl_crystal_description plate
_exptl_crystal_F_000 400
_exptl_crystal_size_max 0.2
_exptl_crystal_size_mid 0.12
_exptl_crystal_size_min 0.10
_exptl_transmission_factor_max 1.00000
_exptl_transmission_factor_min 0.88134
_refine_diff_density_max 0.197
_refine_diff_density_min -0.361
_refine_diff_density_rms 0.050
_refine_ls_extinction_method none
_refine_ls_goodness_of_fit_ref 1.066
_refine_ls_hydrogen_treatment mixed
_refine_ls_matrix_type full
_refine_ls_number_parameters 259
_refine_ls_number_reflns 3815
_refine_ls_number_restraints 2
_refine_ls_restrained_S_all 1.067
_refine_ls_R_factor_all 0.0587
_refine_ls_R_factor_gt 0.0460
_refine_ls_shift/su_max 0.000
_refine_ls_shift/su_mean 0.000
_refine_ls_structure_factor_coef Fsqd
_refine_ls_weighting_details 'w=1/[\s^2^(Fo^2^)+(0.0645P)^2^+0.1894P] where P=(Fo^2^+2Fc^2^)/3'
_refine_ls_weighting_scheme calc
_refine_ls_wR_factor_gt 0.1251
_refine_ls_wR_factor_ref 0.1331
_reflns_Friedel_coverage 0.000
_reflns_number_gt 3038
_reflns_number_total 3815
_reflns_threshold_expression 'I > 2\s(I)'
_cod_data_source_file d0ce01620a2.cif
_cod_data_source_block L2
_cod_depositor_comments 'Adding full bibliography for 7241796--7241816.cif.'
_cod_database_code 7241799
_shelx_shelxl_version_number 2018/3
_shelx_space_group_comment
;
The symmetry employed for this shelxl refinement is uniquely defined
by the following loop, which should always be used as a source of
symmetry information in preference to the above space-group names.
They are only intended as comments.
;
_olex2_refinement_description
;
1. Fixed Uiso
 At 1.2 times of:
  All C(H) groups, All C(H,H) groups, All C(H,H,H) groups
2. Restrained distances
 O3-H3 = O1-H1
 0.82 with sigma of 0.02
3.a Ternary CH refined with riding coordinates:
 C3(H3A)
3.b Secondary CH2 refined with riding coordinates:
 C1(H1A,H1B), C2(H2A,H2B), C4(H4A,H4B), C14(H14A,H14B)
3.c Aromatic/amide H refined with riding coordinates:
 C6(H6), C7(H7), C9(H9), C10(H10), C11(H11), C12(H12), C16(H16), C17(H17),
 C19(H19), C20(H20), C21(H21), C22(H22)
;
_olex2_submission_special_instructions 'No special instructions were received'

loop_
_space_group_symop_operation_xyz
'x, y, z'
'-x, -y, -z'

loop_
_atom_site_label
_atom_site_type_symbol
_atom_site_fract_x
_atom_site_fract_y
_atom_site_fract_z
_atom_site_U_iso_or_equiv
_atom_site_adp_type
_atom_site_occupancy
_atom_site_site_symmetry_order
_atom_site_calc_flag
_atom_site_refinement_flags_posn
_atom_site_refinement_flags_adp
_atom_site_refinement_flags_occupancy
_atom_site_disorder_assembly
_atom_site_disorder_group
O1 O 0.42827(18) 0.94751(16) 0.30759(9) 0.0403(3) Uani 1 1 d D . . . .
O2 O 0.69019(18) 1.08400(15) 0.42051(8) 0.0333(3) Uani 1 1 d . . . . .
O3 O 0.49415(17) 0.76261(15) 0.50507(8) 0.0346(3) Uani 1 1 d D . . . .
O4 O 0.7610(2) 0.91400(18) 0.61352(9) 0.0467(4) Uani 1 1 d . . . . .
N1 N 0.93662(19) 0.23739(16) 0.12183(8) 0.0248(3) Uani 1 1 d . . . . .
C1 C 0.8293(2) -0.1445(2) -0.05907(11) 0.0278(3) Uani 1 1 d . . . . .
H1A H 0.800483 -0.229966 -0.024016 0.033 Uiso 1 1 calc R . . . .
H1B H 0.734029 -0.194159 -0.114692 0.033 Uiso 1 1 calc R . . . .
C2 C 0.8119(2) 0.01403(19) -0.01438(11) 0.0280(4) Uani 1 1 d . . . . .
H2A H 0.831827 0.096391 -0.051164 0.034 Uiso 1 1 calc R . . . .
H2B H 0.681449 -0.019560 -0.005216 0.034 Uiso 1 1 calc R . . . .
C3 C 0.9642(2) 0.09649(19) 0.07222(10) 0.0244(3) Uani 1 1 d . . . . .
H3A H 0.940339 0.007529 0.106085 0.029 Uiso 1 1 calc R . . . .
C4 C 0.9908(2) 0.38923(19) 0.08379(10) 0.0278(3) Uani 1 1 d . . . . .
H4A H 0.947186 0.352508 0.021268 0.033 Uiso 1 1 calc R . . . .
H4B H 1.132542 0.452210 0.099200 0.033 Uiso 1 1 calc R . . . .
C5 C 0.9025(2) 0.50694(19) 0.11382(10) 0.0250(3) Uani 1 1 d . . . . .
C6 C 1.0164(2) 0.65814(19) 0.17594(11) 0.0280(3) Uani 1 1 d . . . . .
H6 H 1.151163 0.693554 0.193864 0.034 Uiso 1 1 calc R . . . .
C7 C 0.9331(2) 0.75654(19) 0.21143(11) 0.0279(3) Uani 1 1 d . . . . .
H7 H 1.011639 0.855492 0.253969 0.034 Uiso 1 1 calc R . . . .
C8 C 0.7320(2) 0.70869(19) 0.18400(10) 0.0261(3) Uani 1 1 d . . . . .
C9 C 0.6201(2) 0.5639(2) 0.11711(10) 0.0274(3) Uani 1 1 d . . . . .
H9 H 0.487749 0.534439 0.095075 0.033 Uiso 1 1 calc R . . . .
C10 C 0.7038(2) 0.46370(19) 0.08318(10) 0.0267(3) Uani 1 1 d . . . . .
H10 H 0.626401 0.366483 0.039459 0.032 Uiso 1 1 calc R . . . .
C11 C 0.6359(2) 0.7989(2) 0.22713(11) 0.0286(3) Uani 1 1 d . . . . .
H11 H 0.510123 0.779147 0.198272 0.034 Uiso 1 1 calc R . . . .
C12 C 0.7136(2) 0.9072(2) 0.30441(11) 0.0298(4) Uani 1 1 d . . . . .
H12 H 0.842404 0.934456 0.332528 0.036 Uiso 1 1 calc R . . . .
C13 C 0.6052(2) 0.9851(2) 0.34707(11) 0.0300(4) Uani 1 1 d . . . . .
C14 C 1.0372(2) 0.2802(2) 0.21366(10) 0.0294(4) Uani 1 1 d . . . . .
H14A H 1.172966 0.360423 0.221647 0.035 Uiso 1 1 calc R . . . .
H14B H 1.036512 0.176819 0.230470 0.035 Uiso 1 1 calc R . . . .
C15 C 0.9464(2) 0.3582(2) 0.27294(10) 0.0272(3) Uani 1 1 d . . . . .
C16 C 1.0651(3) 0.4849(2) 0.34690(11) 0.0317(4) Uani 1 1 d . . . . .
H16 H 1.199605 0.517517 0.360766 0.038 Uiso 1 1 calc R . . . .
H1 H 0.376(3) 0.998(3) 0.3361(13) 0.038 Uiso 1 1 d DR . . . .
H3 H 0.440(3) 0.819(2) 0.5308(13) 0.038 Uiso 1 1 d DR . . . .
C17 C 0.9865(2) 0.5629(2) 0.40007(10) 0.0316(4) Uani 1 1 d . . . . .
H17 H 1.068370 0.646732 0.449196 0.038 Uiso 1 1 calc R . . . .
C18 C 0.7849(2) 0.5165(2) 0.38030(10) 0.0277(3) Uani 1 1 d . . . . .
C19 C 0.6658(2) 0.3856(2) 0.30779(10) 0.0283(3) Uani 1 1 d . . . . .
H19 H 0.530920 0.351105 0.294452 0.034 Uiso 1 1 calc R . . . .
C20 C 0.7447(2) 0.3062(2) 0.25528(10) 0.0281(3) Uani 1 1 d . . . . .
H20 H 0.662364 0.217716 0.208021 0.034 Uiso 1 1 calc R . . . .
C21 C 0.6948(2) 0.6026(2) 0.43009(10) 0.0290(4) Uani 1 1 d . . . . .
H21 H 0.559913 0.564323 0.410563 0.035 Uiso 1 1 calc R . . . .
C22 C 0.7841(3) 0.7300(2) 0.50039(11) 0.0322(4) Uani 1 1 d . . . . .
H22 H 0.918382 0.770369 0.523297 0.039 Uiso 1 1 calc R . . . .
C23 C 0.6744(2) 0.8076(2) 0.54221(11) 0.0312(4) Uani 1 1 d . . . . .

loop_
_atom_site_aniso_label
_atom_site_aniso_U_11
_atom_site_aniso_U_22
_atom_site_aniso_U_33
_atom_site_aniso_U_23
_atom_site_aniso_U_13
_atom_site_aniso_U_12
O1 0.0284(6) 0.0419(7) 0.0466(7) -0.0124(6) 0.0075(5) 0.0184(5)
O2 0.0338(6) 0.0323(6) 0.0340(6) -0.0037(5) 0.0097(5) 0.0171(5)
O3 0.0296(6) 0.0351(6) 0.0398(7) -0.0034(5) 0.0106(5) 0.0173(5)
O4 0.0380(7) 0.0554(8) 0.0415(7) -0.0182(6) 0.0036(6) 0.0260(6)
N1 0.0311(7) 0.0225(6) 0.0259(6) 0.0008(5) 0.0125(5) 0.0156(5)
C1 0.0253(8) 0.0238(7) 0.0336(8) -0.0042(6) 0.0088(6) 0.0124(6)
C2 0.0262(8) 0.0254(8) 0.0344(8) -0.0027(6) 0.0106(6) 0.0146(6)
C3 0.0284(8) 0.0206(7) 0.0283(7) 0.0007(6) 0.0122(6) 0.0138(6)
C4 0.0306(8) 0.0235(8) 0.0322(8) 0.0009(6) 0.0147(6) 0.0132(6)
C5 0.0286(8) 0.0219(7) 0.0284(7) 0.0041(6) 0.0124(6) 0.0129(6)
C6 0.0250(8) 0.0243(8) 0.0345(8) 0.0010(6) 0.0100(6) 0.0109(6)
C7 0.0274(8) 0.0206(7) 0.0336(8) -0.0023(6) 0.0084(6) 0.0103(6)
C8 0.0289(8) 0.0235(7) 0.0290(8) 0.0033(6) 0.0104(6) 0.0137(6)
C9 0.0255(8) 0.0266(8) 0.0298(8) 0.0019(6) 0.0070(6) 0.0120(6)
C10 0.0285(8) 0.0230(7) 0.0263(7) 0.0002(6) 0.0073(6) 0.0102(6)
C11 0.0272(8) 0.0260(8) 0.0353(8) 0.0028(6) 0.0114(6) 0.0136(6)
C12 0.0289(8) 0.0279(8) 0.0354(8) 0.0004(6) 0.0115(7) 0.0156(7)
C13 0.0301(8) 0.0250(8) 0.0363(9) 0.0010(6) 0.0118(7) 0.0134(6)
C14 0.0320(8) 0.0342(8) 0.0271(8) 0.0000(6) 0.0086(6) 0.0210(7)
C15 0.0344(9) 0.0291(8) 0.0251(7) 0.0044(6) 0.0115(6) 0.0194(7)
C16 0.0297(8) 0.0385(9) 0.0301(8) 0.0000(7) 0.0074(7) 0.0202(7)
C17 0.0334(9) 0.0355(9) 0.0258(8) -0.0042(6) 0.0049(6) 0.0189(7)
C18 0.0328(8) 0.0289(8) 0.0271(7) 0.0037(6) 0.0121(6) 0.0177(7)
C19 0.0291(8) 0.0295(8) 0.0285(8) 0.0031(6) 0.0105(6) 0.0145(6)
C20 0.0327(8) 0.0250(8) 0.0270(8) 0.0007(6) 0.0099(6) 0.0132(6)
C21 0.0300(8) 0.0327(8) 0.0289(8) 0.0032(6) 0.0110(6) 0.0175(7)
C22 0.0316(9) 0.0356(9) 0.0325(8) -0.0008(7) 0.0100(7) 0.0190(7)
C23 0.0299(8) 0.0308(8) 0.0332(8) -0.0016(7) 0.0101(7) 0.0149(7)

loop_
_atom_type_symbol
_atom_type_description
_atom_type_scat_dispersion_real
_atom_type_scat_dispersion_imag
_atom_type_scat_source
C C 0.0181 0.0091 'International Tables Vol C Tables 4.2.6.8 and 6.1.1.4'
H H 0.0000 0.0000 'International Tables Vol C Tables 4.2.6.8 and 6.1.1.4'
N N 0.0311 0.0180 'International Tables Vol C Tables 4.2.6.8 and 6.1.1.4'
O O 0.0492 0.0322 'International Tables Vol C Tables 4.2.6.8 and 6.1.1.4'

loop_
_geom_angle_atom_site_label_1
_geom_angle_atom_site_label_2
_geom_angle_atom_site_label_3
_geom_angle
_geom_angle_site_symmetry_1
_geom_angle_site_symmetry_3
_geom_angle_publ_flag
C13 O1 H1 112.3(15) . . ?
C23 O3 H3 114.1(15) . . ?
C4 N1 C3 112.39(11) . . ?
C14 N1 C3 111.84(12) . . ?
C14 N1 C4 111.92(12) . . ?
H1A C1 H1B 108.1 . . ?
C2 C1 H1A 109.5 . . ?
C2 C1 H1B 109.5 . . ?
C3 C1 H1A 109.5 2_755 . ?
C3 C1 H1B 109.5 2_755 . ?
C3 C1 C2 110.89(12) 2_755 . ?
C1 C2 H2A 109.6 . . ?
C1 C2 H2B 109.6 . . ?
H2A C2 H2B 108.1 . . ?
C3 C2 C1 110.22(13) . . ?
C3 C2 H2A 109.6 . . ?
C3 C2 H2B 109.6 . . ?
N1 C3 C1 115.24(12) . 2_755 ?
N1 C3 C2 111.68(12) . . ?
N1 C3 H3A 106.4 . . ?
C1 C3 H3A 106.4 2_755 . ?
C2 C3 C1 110.19(12) . 2_755 ?
C2 C3 H3A 106.4 . . ?
N1 C4 H4A 109.1 . . ?
N1 C4 H4B 109.1 . . ?
N1 C4 C5 112.52(12) . . ?
H4A C4 H4B 107.8 . . ?
C5 C4 H4A 109.1 . . ?
C5 C4 H4B 109.1 . . ?
C6 C5 C4 120.63(14) . . ?
C6 C5 C10 118.24(13) . . ?
C10 C5 C4 121.07(13) . . ?
C5 C6 H6 119.4 . . ?
C7 C6 C5 121.21(15) . . ?
C7 C6 H6 119.4 . . ?
C6 C7 H7 119.7 . . ?
C6 C7 C8 120.55(14) . . ?
C8 C7 H7 119.7 . . ?
C7 C8 C9 118.15(13) . . ?
C7 C8 C11 121.73(14) . . ?
C9 C8 C11 119.99(14) . . ?
C8 C9 H9 119.6 . . ?
C10 C9 C8 120.88(14) . . ?
C10 C9 H9 119.6 . . ?
C5 C10 H10 119.7 . . ?
C9 C10 C5 120.69(13) . . ?
C9 C10 H10 119.7 . . ?
C8 C11 H11 117.2 . . ?
C12 C11 C8 125.55(16) . . ?
C12 C11 H11 117.2 . . ?
C11 C12 H12 118.5 . . ?
C11 C12 C13 123.08(16) . . ?
C13 C12 H12 118.5 . . ?
O1 C13 C12 117.97(14) . . ?
O2 C13 O1 123.60(14) . . ?
O2 C13 C12 118.42(15) . . ?
N1 C14 H14A 108.8 . . ?
N1 C14 H14B 108.8 . . ?
N1 C14 C15 113.92(13) . . ?
H14A C14 H14B 107.7 . . ?
C15 C14 H14A 108.8 . . ?
C15 C14 H14B 108.8 . . ?
C16 C15 C14 120.21(14) . . ?
C20 C15 C14 121.34(14) . . ?
C20 C15 C16 118.45(14) . . ?
C15 C16 H16 119.4 . . ?
C17 C16 C15 121.30(15) . . ?
C17 C16 H16 119.4 . . ?
C16 C17 H17 119.8 . . ?
C16 C17 C18 120.35(15) . . ?
C18 C17 H17 119.8 . . ?
C17 C18 C21 123.00(14) . . ?
C19 C18 C17 118.16(14) . . ?
C19 C18 C21 118.81(15) . . ?
C18 C19 H19 119.3 . . ?
C20 C19 C18 121.30(15) . . ?
C20 C19 H19 119.3 . . ?
C15 C20 H20 119.8 . . ?
C19 C20 C15 120.34(14) . . ?
C19 C20 H20 119.8 . . ?
C18 C21 H21 116.3 . . ?
C22 C21 C18 127.41(16) . . ?
C22 C21 H21 116.3 . . ?
C21 C22 H22 119.4 . . ?
C21 C22 C23 121.23(16) . . ?
C23 C22 H22 119.4 . . ?
O3 C23 C22 118.53(14) . . ?
O4 C23 O3 122.87(14) . . ?
O4 C23 C22 118.59(15) . . ?

loop_
_geom_bond_atom_site_label_1
_geom_bond_atom_site_label_2
_geom_bond_distance
_geom_bond_site_symmetry_2
_geom_bond_publ_flag
O1 C13 1.281(2) . ?
O1 H1 0.843(15) . ?
O2 C13 1.259(2) . ?
O3 H3 0.871(15) . ?
O3 C23 1.281(2) . ?
O4 C23 1.260(2) . ?
N1 C3 1.4836(16) . ?
N1 C4 1.468(2) . ?
N1 C14 1.465(2) . ?
C1 H1A 0.9700 . ?
C1 H1B 0.9700 . ?
C1 C2 1.5377(18) . ?
C1 C3 1.532(2) 2_755 ?
C2 H2A 0.9700 . ?
C2 H2B 0.9700 . ?
C2 C3 1.524(2) . ?
C3 H3A 0.9800 . ?
C4 H4A 0.9700 . ?
C4 H4B 0.9700 . ?
C4 C5 1.5104(19) . ?
C5 C6 1.392(2) . ?
C5 C10 1.392(2) . ?
C6 H6 0.9300 . ?
C6 C7 1.381(2) . ?
C7 H7 0.9300 . ?
C7 C8 1.397(2) . ?
C8 C9 1.397(2) . ?
C8 C11 1.464(2) . ?
C9 H9 0.9300 . ?
C9 C10 1.384(2) . ?
C10 H10 0.9300 . ?
C11 H11 0.9300 . ?
C11 C12 1.335(2) . ?
C12 H12 0.9300 . ?
C12 C13 1.468(2) . ?
C14 H14A 0.9700 . ?
C14 H14B 0.9700 . ?
C14 C15 1.5180(19) . ?
C15 C16 1.395(2) . ?
C15 C20 1.391(2) . ?
C16 H16 0.9300 . ?
C16 C17 1.385(2) . ?
C17 H17 0.9300 . ?
C17 C18 1.397(2) . ?
C18 C19 1.397(2) . ?
C18 C21 1.462(2) . ?
C19 H19 0.9300 . ?
C19 C20 1.387(2) . ?
C20 H20 0.9300 . ?
C21 H21 0.9300 . ?
C21 C22 1.335(2) . ?
C22 H22 0.9300 . ?
C22 C23 1.467(2) . ?

loop_
_geom_torsion_atom_site_label_1
_geom_torsion_atom_site_label_2
_geom_torsion_atom_site_label_3
_geom_torsion_atom_site_label_4
_geom_torsion
_geom_torsion_site_symmetry_1
_geom_torsion_site_symmetry_2
_geom_torsion_site_symmetry_3
_geom_torsion_site_symmetry_4
_geom_torsion_publ_flag
N1 C4 C5 C6 103.21(17) . . . . ?
N1 C4 C5 C10 -73.89(19) . . . . ?
N1 C14 C15 C16 -144.75(16) . . . . ?
N1 C14 C15 C20 35.2(2) . . . . ?
C1 C2 C3 N1 -173.28(12) . . . . ?
C1 C2 C3 C1 57.30(19) . . . 2_755 ?
C3 N1 C4 C5 160.77(13) . . . . ?
C3 N1 C14 C15 -153.76(13) . . . . ?
C3 C1 C2 C3 -57.71(19) 2_755 . . . ?
C4 N1 C3 C1 55.53(18) . . . 2_755 ?
C4 N1 C3 C2 -71.20(16) . . . . ?
C4 N1 C14 C15 79.11(17) . . . . ?
C4 C5 C6 C7 -172.25(15) . . . . ?
C4 C5 C10 C9 173.74(15) . . . . ?
C5 C6 C7 C8 -1.7(3) . . . . ?
C6 C5 C10 C9 -3.4(2) . . . . ?
C6 C7 C8 C9 -3.0(2) . . . . ?
C6 C7 C8 C11 172.85(15) . . . . ?
C7 C8 C9 C10 4.5(2) . . . . ?
C7 C8 C11 C12 -14.5(3) . . . . ?
C8 C9 C10 C5 -1.3(2) . . . . ?
C8 C11 C12 C13 -175.78(15) . . . . ?
C9 C8 C11 C12 161.26(17) . . . . ?
C10 C5 C6 C7 4.9(2) . . . . ?
C11 C8 C9 C10 -171.44(15) . . . . ?
C11 C12 C13 O1 -0.4(3) . . . . ?
C11 C12 C13 O2 179.06(17) . . . . ?
C14 N1 C3 C1 -71.35(18) . . . 2_755 ?
C14 N1 C3 C2 161.92(13) . . . . ?
C14 N1 C4 C5 -72.39(16) . . . . ?
C14 C15 C16 C17 177.31(16) . . . . ?
C14 C15 C20 C19 -176.52(15) . . . . ?
C15 C16 C17 C18 -0.3(3) . . . . ?
C16 C15 C20 C19 3.4(3) . . . . ?
C16 C17 C18 C19 2.4(3) . . . . ?
C16 C17 C18 C21 -175.35(16) . . . . ?
C17 C18 C19 C20 -1.6(3) . . . . ?
C17 C18 C21 C22 -1.9(3) . . . . ?
C18 C19 C20 C15 -1.3(3) . . . . ?
C18 C21 C22 C23 178.16(16) . . . . ?
C19 C18 C21 C22 -179.62(18) . . . . ?
C20 C15 C16 C17 -2.6(3) . . . . ?
C21 C18 C19 C20 176.25(15) . . . . ?
C21 C22 C23 O3 -6.9(3) . . . . ?
C21 C22 C23 O4 172.33(18) . . . . ?
